data_1546105
loop_
_publ_author_name
'Gerald Giester'

_publ_section_title
;
 Crystal structure of synthetic Cu3SeO4(OH)4
;
_journal_name_full 'Monatshefte fur Chemie'
_journal_page_first 229
_journal_page_last 234
_journal_paper_doi 10.1007/BF00810821
_journal_volume 122
_journal_year 1991
_chemical_formula_sum 'Cu3 H4 O8 Se'
_chemical_formula_weight 401.625
_space_group_IT_number 62
_symmetry_cell_setting orthorhombic
_symmetry_Int_Tables_number 62
_symmetry_space_group_name_Hall '-P 2ac 2n'
_symmetry_space_group_name_H-M 'P n m a'
_cell_angle_alpha 90.
_cell_angle_beta 90.
_cell_angle_gamma 90.
_cell_formula_units_Z 4
_cell_length_a 8.382(2)
_cell_length_b 6.087(1)
_cell_length_c 12.285(2)
_cell_volume 626.8(2)
_diffrn_ambient_temperature 293
_diffrn_radiation_probe x-ray
_diffrn_radiation_type MoK\a
_diffrn_radiation_wavelength 0.71069
_exptl_absorpt_coefficient_mu 15.491
_exptl_crystal_density_diffrn 4.256
_exptl_crystal_F_000 756
_refine_ls_number_parameters 72
_refine_ls_number_reflns 1255
_refine_ls_R_factor_gt 0.026
_refine_ls_wR_factor_gt 0.021
_cod_data_source_file Monat-fur-Chemie-1991-122-229-234.cif
_cod_data_source_block Cu3SeO4(OH)4
_cod_depositor_comments
;
Structure isotypic to that of the mineral antlerite Cu3SO4(OH)4
;
_cod_database_code 1546105

loop_
_symmetry_equiv_pos_site_id
_symmetry_equiv_pos_as_xyz
1 x,y,z
2 1/2-x,-y,1/2+z
3 1/2+x,1/2-y,1/2-z
4 -x,1/2+y,-z
5 -x,-y,-z
6 1/2+x,y,1/2-z
7 1/2-x,1/2+y,1/2+z
8 x,1/2-y,z

loop_
_atom_site_aniso_label
_atom_site_aniso_U_11
_atom_site_aniso_U_22
_atom_site_aniso_U_33
_atom_site_aniso_U_23
_atom_site_aniso_U_13
_atom_site_aniso_U_12
Se 0.0096(1) 0.0119(1) 0.0109(1) 0.0000 -0.0002(1) 0.0000
Cu1 0.0139(2) 0.0104(2) 0.0131(2) 0.0000 -0.0027(1) 0.0000
Cu2 0.0114(1) 0.0117(1) 0.0139(1) 0.0007(1) -0.0017(1) -0.0002(1)
O1 0.0167(11) 0.0190(12) 0.0150(10) 0.0000 0.0052(10) 0.0000
OH1 0.0138(10) 0.0145(11) 0.0146(10) 0.0000 0.0008(9) 0.0000
O2 0.0210(12) 0.0153(12) 0.0121(10) 0.0000 -0.0032(9) 0.0000
OH2 0.0150(11) 0.0153(11) 0.0135(10) 0.0000 0.0022(9) 0.0000
O3 0.0129(7) 0.0147(8) 0.0244(8) -0.0044(7) 0.0000(6) -0.0022(6)
OH3 0.0142(7) 0.0152(8) 0.0110(6) 0.0002(7) 0.0002(6) 0.0005(7)

loop_
_atom_site_label
_atom_site_type_symbol
_atom_site_thermal_displace_type
_atom_site_fract_x
_atom_site_fract_y
_atom_site_fract_z
_atom_site_occupancy
_atom_site_U_iso_or_equiv
_atom_site_calc_flag
_atom_site_refinement_flags
_atom_site_disorder_assembly
_atom_site_disorder_group
Se Se Uani 0.12942(4) 0.25000 0.36489(3) 1.000 0.0108(1) . . . .
Cu1 Cu Uani 0.00453(6) 0.25000 0.00115(4) 1.000 0.0125(1) . . . .
Cu2 Cu Uani 0.28182(3) 0.00046(5) 0.12724(2) 1.000 0.0123(1) . . . .
O1 O Uani 0.2698(3) 0.25000 0.2729(2) 1.000 0.0169(6) . . . .
OH1 O Uani 0.2780(3) 0.25000 0.0300(2) 1.000 0.0143(6) . . . .
O2 O Uani 0.2124(3) 0.25000 0.4858(2) 1.000 0.0161(7) . . . .
OH2 O Uani 0.7152(3) 0.25000 0.7783(2) 1.000 0.0146(6) . . . .
O3 O Uani 0.0237(2) 0.0233(3) 0.3504(2) 1.000 0.0173(4) . . . .
OH3 O Uani 0.0399(2) 0.5056(3) 0.10110(10) 1.000 0.0135(4) . . . .
H1 H Uiso 0.325(6) 0.25000 0.988(4) 1.000 0.0400 . . . .
H2 H Uiso 0.223(6) 0.75000 0.256(4) 1.000 0.0400 . . . .
H3 H Uiso 0.482(4) 0.000(6) 0.648(3) 1.000 0.0400 . . . .

loop_
_geom_angle_atom_site_label_1
_geom_angle_atom_site_label_2
_geom_angle_atom_site_label_3
_geom_angle
_geom_angle_site_symmetry_1
_geom_angle_site_symmetry_2
_geom_angle_site_symmetry_3
_geom_angle_publ_flag
O1 Se O2 108.75(13) . . . yes
O1 Se O3 108.22(9) . . . yes
O1 Se O3 108.22(9) . . 8_555 yes
O2 Se O3 109.00(9) . . . yes
O2 Se O3 109.00(9) . . 8_555 yes
O3 Se O3 113.55(9) . . 8_555 yes
OH1 Cu1 OH3 76.12(6) . . . yes
OH1 Cu1 O2 167.47(9) . . 3_455 yes
OH1 Cu1 OH3 106.41(6) . . 4_545 yes
OH1 Cu1 OH3 106.41(6) . . 5_565 yes
OH1 Cu1 OH3 76.12(6) . . 8_555 yes
O2 Cu1 OH3 96.18(6) 3_455 . . yes
OH3 Cu1 OH3 177.02(7) . . 4_545 yes
OH3 Cu1 OH3 80.41(6) . . 5_565 yes
OH3 Cu1 OH3 101.85(6) . . 8_555 yes
O2 Cu1 OH3 81.60(6) 3_455 . 4_545 yes
O2 Cu1 OH3 81.60(6) 3_455 . 5_565 yes
O2 Cu1 OH3 96.18(6) 3_455 . 8_555 yes
OH3 Cu1 OH3 97.26(7) 4_545 . 5_565 yes
OH3 Cu1 OH3 80.41(6) 4_545 . 8_555 yes
OH3 Cu1 OH3 177.02(7) 5_565 . 8_555 yes
O1 Cu2 OH1 87.82(7) . . . yes
O1 Cu2 O2 178.43(8) . . 2_554 yes
O1 Cu2 OH2 93.08(7) . . 4_646 yes
O1 Cu2 O3 84.06(9) . . 6_555 yes
O1 Cu2 OH3 95.07(8) . . 8_555 yes
OH1 Cu2 O2 93.10(7) . . 2_554 yes
OH1 Cu2 OH2 179.07(8) . . 4_646 yes
OH1 Cu2 O3 92.63(9) . . 6_555 yes
OH1 Cu2 OH3 84.32(9) . . 8_555 yes
O2 Cu2 OH2 86.00(7) 2_554 . 4_646 yes
O2 Cu2 O3 97.16(9) 2_554 . 6_555 yes
O2 Cu2 OH3 83.76(8) 2_554 . 8_555 yes
OH2 Cu2 O3 87.70(10) 4_646 . 6_555 yes
OH2 Cu2 OH3 95.35(9) 4_646 . 8_555 yes
O3 Cu2 OH3 176.87(7) 6_555 . 8_555 yes
OH3 Cu2 H3 15.6(9) 8_555 . 2_554 no
O2 Cu2 H3 96.1(9) 2_554 . 2_554 no
O1 Cu2 H3 82.6(9) . . 2_554 no
OH1 Cu2 H3 93.2(9) . . 2_554 no
OH2 Cu2 H3 86.7(9) 4_646 . 2_554 no
O3 Cu2 H3 165.2(10) 6_555 . 2_554 no
Se O1 Cu2 123.95(9) . . 8_555 yes
Se O1 Cu2 123.95(9) . . . yes
Cu2 O1 Cu2 80.56(8) . . 8_555 yes
Cu1 OH1 Cu2 96.36(9) . . . yes
Cu1 OH1 Cu2 96.36(9) . . 8_555 yes
Cu2 OH1 Cu2 103.61(12) . . 8_555 yes
Se O2 Cu2 133.59(7) . . 7_555 yes
Cu1 O2 Cu2 85.99(7) 3_555 . 2_555 yes
Se O2 Cu2 133.59(7) . . 2_555 yes
Se O2 Cu1 118.84(13) . . 3_555 yes
Cu2 O2 Cu2 82.51(8) 2_555 . 7_555 yes
Cu1 O2 Cu2 85.99(7) 3_555 . 7_555 yes
Cu2 OH2 Cu2 105.43(12) 4_656 . 5_656 yes
Se O3 Cu2 124.99(10) . . 6_455 yes
Cu1 OH3 Cu2 107.34(8) 4_555 . 8_555 yes
Cu1 OH3 Cu1 99.59(6) . . 4_555 yes
Cu1 OH3 Cu2 103.18(8) . . 8_555 yes
Cu1 OH1 H1 119(4) . . 1_554 no
Cu2 OH1 H1 119(2) . . 1_554 no
Cu2 OH1 H1 119(2) 8_555 . 1_554 no
Cu2 OH2 H2 112(2) 4_656 . 4_646 no
Cu2 OH2 H2 112(2) 5_656 . 4_646 no
Cu1 OH3 H3 120(3) . . 7_554 no
Cu1 OH3 H3 126(3) 4_555 . 7_554 no
Cu2 OH3 H3 99(3) 8_555 . 7_554 no

loop_
_geom_bond_atom_site_label_1
_geom_bond_atom_site_label_2
_geom_bond_distance
_geom_bond_site_symmetry_1
_geom_bond_site_symmetry_2
_geom_bond_publ_flag
Se O1 1.632(3) . . yes
Se O2 1.640(3) . . yes
Se O3 1.6496(18) . . yes
Se O3 1.6496(18) . 8_555 yes
Cu1 OH1 2.320(3) . . yes
Cu1 OH3 2.0041(17) . . yes
Cu1 O2 2.454(3) . 3_455 yes
Cu1 OH3 1.9824(17) . 4_545 yes
Cu1 OH3 1.9824(17) . 5_565 yes
Cu1 OH3 2.0041(17) . 8_555 yes
Cu2 O1 2.349(2) . . yes
Cu2 OH1 1.9327(16) . . yes
Cu2 O2 2.3121(19) . 2_554 yes
Cu2 OH2 1.9161(16) . 4_646 yes
Cu2 O3 2.0507(18) . 6_555 yes
Cu2 OH3 2.0534(18) . 8_555 yes
Cu2 H3 2.23(3) . 2_554 no
OH1 H1 0.65(5) . 1_554 no
OH2 H2 0.67(5) . 4_646 no
OH3 H3 0.61(4) . 7_554 no

loop_
_geom_torsion_atom_site_label_1
_geom_torsion_atom_site_label_2
_geom_torsion_atom_site_label_3
_geom_torsion_atom_site_label_4
_geom_torsion
_geom_torsion_site_symmetry_1
_geom_torsion_site_symmetry_2
_geom_torsion_site_symmetry_3
_geom_torsion_site_symmetry_4
_geom_torsion_publ_flag
O2 Se O1 Cu2 128.79(10) . . . . no
O3 Se O1 Cu2 10.52(15) . . . . no
O3 Se O1 Cu2 112.94(11) . . . 8_555 no
O3 Se O1 Cu2 -112.94(11) 8_555 . . . no
O3 Se O2 Cu2 3.34(19) . . . 2_555 no
O3 Se O2 Cu2 -127.77(14) . . . 7_555 no
O1 Se O3 Cu2 -143.62(15) . . . 6_455 no
O2 Se O3 Cu2 98.26(16) . . . 6_455 no
OH3 Cu1 OH1 Cu2 105.36(9) . . . . no
OH3 Cu1 OH1 Cu2 0.84(7) . . . 8_555 no
OH3 Cu1 OH1 Cu2 -76.27(9) 4_545 . . . no
OH3 Cu1 OH1 Cu2 -179.21(7) 5_565 . . . no
OH3 Cu1 OH1 Cu2 -0.84(7) 8_555 . . . no
OH1 Cu1 OH3 Cu2 -0.81(7) . . . 8_555 no
OH1 Cu1 OH3 Cu2 0.81(7) . . 8_555 . no
OH3 Cu1 OH3 Cu2 -71.48(8) . . 8_555 . no
OH1 Cu2 O1 Se 121.86(14) . . . . no
OH1 Cu2 O1 Cu2 -2.94(9) . . . 8_555 no
O3 Cu2 O1 Se -145.27(13) 6_555 . . . no
OH3 Cu2 O1 Se 37.75(13) 8_555 . . . no
O1 Cu2 OH1 Cu1 -94.52(8) . . . . no
O1 Cu2 OH1 Cu2 3.63(11) . . . 8_555 no
O3 Cu2 OH1 Cu1 -178.47(8) 6_555 . . . no
OH3 Cu2 OH1 Cu1 0.80(7) 8_555 . . . no
O1 Cu2 OH3 Cu1 86.35(7) . . 8_555 . no
OH1 Cu2 OH3 Cu1 -0.95(8) . . 8_555 . no
